data_7131419
loop_
_publ_author_name
'Masero, Fabio'
'Mougel, Victor'

_publ_section_title
;
 Molybdenum(IV) &#x3b2;-diketonate complexes as highly active catalysts
 for allylic substitution reactions.
;
_journal_issue 31
_journal_name_full 'Chemical communications (Cambridge, England)'
_journal_page_first 4636
_journal_page_last 4639
_journal_paper_doi 10.1039/d3cc00572k
_journal_volume 59
_journal_year 2023
_chemical_formula_moiety 'C12 H14 F6 Mo O10 S2'
_chemical_formula_sum 'C12 H14 F6 Mo O10 S2'
_chemical_formula_weight 592.29
_chemical_name_systematic molybdenum-bis(acac)-bis(triflate)
_space_group_crystal_system monoclinic
_space_group_IT_number 9
_space_group_name_Hall 'C -2yc'
_space_group_name_H-M_alt 'C 1 c 1'
_atom_sites_solution_hydrogens geom
_atom_sites_solution_primary dual
_audit_creation_date 2023-02-02
_audit_creation_method
;
Olex2 1.5
(compiled 2022.04.07 svn.rca3783a0 for OlexSys, GUI svn.r6498)
;
_audit_update_record
;
2023-02-06 deposited with the CCDC.	2023-03-14 downloaded from the CCDC.
;
_cell_angle_alpha 90
_cell_angle_beta 99.611(3)
_cell_angle_gamma 90
_cell_formula_units_Z 4
_cell_length_a 8.2697(3)
_cell_length_b 12.9257(5)
_cell_length_c 19.5683(6)
_cell_measurement_reflns_used 3875
_cell_measurement_temperature 100.01
_cell_measurement_theta_max 76.4840
_cell_measurement_theta_min 6.3910
_cell_volume 2062.33(13)
_computing_cell_refinement 'CrysAlisPro 1.171.40.67a (Rigaku OD, 2019)'
_computing_data_collection 'CrysAlisPro 1.171.40.67a (Rigaku OD, 2019)'
_computing_data_reduction 'CrysAlisPro 1.171.40.67a (Rigaku OD, 2019)'
_computing_molecular_graphics 'Olex2 1.5 (Dolomanov et al., 2009)'
_computing_publication_material 'Olex2 1.5 (Dolomanov et al., 2009)'
_computing_structure_refinement 'XL  (Sheldrick, 2008)'
_computing_structure_solution 'SHELXT 2018/2 (Sheldrick, 2018)'
_diffrn_ambient_environment N~2~
_diffrn_ambient_temperature 100.01
_diffrn_detector 'Image Plate'
_diffrn_detector_area_resol_mean 10.0000
_diffrn_detector_type 'Rigaku IP'
_diffrn_measured_fraction_theta_full 0.998
_diffrn_measured_fraction_theta_max 0.976
_diffrn_measurement_details
;
List of Runs (angles in degrees, time in seconds):

  # Type    Start    End  Width  t~exp~   \w     \q     \k     \f   Frames
#--------------------------------------------------------------------------
  1  \w    -74.00  -3.00   0.50    2.45    --  -47.39  91.00 115.00  142
  2  \w      7.00  52.00   0.50    2.45    --   47.39 -91.00   2.00   90
  3  \w    -77.00 -49.00   0.50    9.79    --  -91.75  91.00 115.00   56
  4  \w   -132.00-105.00   0.50    9.79    --  -91.75 -91.00   2.00   54
  5  \w     64.00  90.00   0.50    9.79    --  113.25 -91.00   2.00   52
  6  \w    103.00 178.00   0.50    9.79    --  113.25  91.00 115.00  150
  7  \w   -117.00 -73.00   0.50    2.45    --  -47.39-125.00-120.00   88
  8  \w   -117.00 -74.00   0.50    2.45    --  -47.39-125.00-180.00   86
  9  \w   -117.00 -77.00   0.50    2.45    --  -47.39-125.00  60.00   80
 10  \w   -119.00 -75.00   0.50    2.45    --  -47.39-125.00  90.00   88
 11  \w    -49.00 -23.00   0.50    9.79    --  -91.75  45.00 -90.00   52
 12  \w    103.00 153.00   0.50    9.79    --  113.25  45.00-150.00  100
 13  \w     55.00 102.00   0.50    9.79    --  113.25 -77.00   0.00   94
 14  \w     42.00  70.00   0.50    9.79    --  113.25 -61.00  60.00   56
 15  \w     43.00  69.00   0.50    9.79    --  113.25 -61.00 120.00   52
 16  \w     42.00  70.00   0.50    9.79    --  113.25 -61.00-150.00   56
 17  \w    141.00 178.00   0.50    9.79    --  113.25 125.00  60.00   74
 18  \w     52.00 105.00   0.50    9.79    --  113.25 -77.00  30.00  106
 19  \w    109.00 165.00   0.50    9.79    --  113.25  45.00-180.00  112
 20  \w     43.00  71.00   0.50    9.79    --  113.25 -61.00  90.00   56
 21  \w    113.00 152.00   0.50    9.79    --  113.25 125.00-180.00   78
 22  \w     51.00  92.00   0.50    9.79    --  113.25-125.00 150.00   82
 23  \w     96.00 125.00   0.50    9.79    --  113.25 125.00  60.00   58
 24  \w     43.00 100.00   0.50    9.79    --  113.25 -95.00-120.00  114
 25  \w     44.00  86.00   0.50    9.79    --  113.25-125.00   0.00   84
 26  \w     42.00  97.00   0.50    9.79    --  113.25 -77.00 150.00  110
;
_diffrn_measurement_device 'four-circle diffractometer'
_diffrn_measurement_device_type 'Rigaku R-AXIS SPIDER IP'
_diffrn_measurement_method '\w scans'
_diffrn_orient_matrix_type 'CrysAlisPro convention (1999,Acta A55,543-557)'
_diffrn_orient_matrix_UB_11 0.0713792000
_diffrn_orient_matrix_UB_12 -0.0561442000
_diffrn_orient_matrix_UB_13 -0.0577892000
_diffrn_orient_matrix_UB_21 -0.1119770000
_diffrn_orient_matrix_UB_22 -0.0932860000
_diffrn_orient_matrix_UB_23 0.0063743000
_diffrn_orient_matrix_UB_31 -0.1344606000
_diffrn_orient_matrix_UB_32 0.0483868000
_diffrn_orient_matrix_UB_33 -0.0547527000
_diffrn_radiation_monochromator graphite
_diffrn_radiation_probe x-ray
_diffrn_radiation_type 'Cu K\a'
_diffrn_radiation_wavelength 1.54184
_diffrn_reflns_av_R_equivalents 0.0363
_diffrn_reflns_av_unetI/netI 0.0412
_diffrn_reflns_Laue_measured_fraction_full 0.998
_diffrn_reflns_Laue_measured_fraction_max 0.976
_diffrn_reflns_limit_h_max 10
_diffrn_reflns_limit_h_min -10
_diffrn_reflns_limit_k_max 16
_diffrn_reflns_limit_k_min -15
_diffrn_reflns_limit_l_max 22
_diffrn_reflns_limit_l_min -25
_diffrn_reflns_number 7189
_diffrn_reflns_point_group_measured_fraction_full 0.601
_diffrn_reflns_point_group_measured_fraction_max 0.576
_diffrn_reflns_theta_full 67.684
_diffrn_reflns_theta_max 79.930
_diffrn_reflns_theta_min 4.584
_diffrn_source 'sealed X-ray tube'
_diffrn_source_target Mo
_diffrn_source_type 'PhotonJet (Cu) X-ray Source'
_exptl_absorpt_coefficient_mu 8.079
_exptl_absorpt_correction_T_max 1.00000
_exptl_absorpt_correction_T_min 0.78326
_exptl_absorpt_correction_type multi-scan
_exptl_absorpt_process_details
;
CrysAlisPro 1.171.40.67a (Rigaku Oxford Diffraction, 2019)
Empirical absorption correction using spherical harmonics,
 implemented in SCALE3 ABSPACK scaling algorithm.
;
_exptl_crystal_colour 'metallic dark red'
_exptl_crystal_colour_lustre metallic
_exptl_crystal_colour_modifier dark
_exptl_crystal_colour_primary red
_exptl_crystal_density_diffrn 1.908
_exptl_crystal_description plate
_exptl_crystal_F_000 1176
_exptl_crystal_recrystallization_method 'from acetonitrile at -35 degree Celsius.'
_exptl_crystal_size_max 0.04
_exptl_crystal_size_mid 0.03
_exptl_crystal_size_min 0.01
_refine_diff_density_max 0.755
_refine_diff_density_min -1.120
_refine_diff_density_rms 0.105
_refine_ls_abs_structure_details
;
 Classical Flack method preferred over Parsons because s.u. lower.
;
_refine_ls_abs_structure_Flack 0.009(17)
_refine_ls_extinction_method none
_refine_ls_goodness_of_fit_ref 1.065
_refine_ls_hydrogen_treatment constr
_refine_ls_matrix_type full
_refine_ls_number_parameters 284
_refine_ls_number_reflns 2598
_refine_ls_number_restraints 2
_refine_ls_restrained_S_all 1.065
_refine_ls_R_factor_all 0.0396
_refine_ls_R_factor_gt 0.0382
_refine_ls_shift/su_max 0.000
_refine_ls_shift/su_mean 0.000
_refine_ls_structure_factor_coef Fsqd
_refine_ls_weighting_details 'w=1/[\s^2^(Fo^2^)+(0.0602P)^2^+6.1475P] where P=(Fo^2^+2Fc^2^)/3'
_refine_ls_weighting_scheme calc
_refine_ls_wR_factor_gt 0.0991
_refine_ls_wR_factor_ref 0.1000
_reflns_Friedel_coverage 0.179
_reflns_Friedel_fraction_full 0.202
_reflns_Friedel_fraction_max 0.175
_reflns_number_gt 2516
_reflns_number_total 2598
_reflns_threshold_expression 'I > 2\s(I)'
_cod_data_source_file d3cc00572k2.cif
_cod_data_source_block fma_605_1
_cod_depositor_comments 'Adding full bibliography for 7131417--7131422.cif.'
_cod_database_code 7131419
_shelx_shelxl_version_number 2019/1
_chemical_oxdiff_formula MoO12C10S2F6H14
_chemical_oxdiff_usercomment 'dark plate, DCM/Et2O'
_shelx_space_group_comment
;
The symmetry employed for this shelxl refinement is uniquely defined
by the following loop, which should always be used as a source of
symmetry information in preference to the above space-group names.
They are only intended as comments.
;
_shelx_estimated_absorpt_t_max 0.924
_shelx_estimated_absorpt_t_min 0.738
_olex2_refinement_description
;
1. Fixed Uiso
 At 1.2 times of:
  All C(H) groups
 At 1.5 times of:
  All C(H,H,H) groups
2.a Aromatic/amide H refined with riding coordinates:
 C3(H3), C8(H8)
2.b Idealised Me refined as rotating group:
 C6(H6A,H6B,H6C), C10(H10A,H10B,H10C), C5(H5A,H5B,H5C), C1(H1A,H1B,H1C)
;
_olex2_date_sample_data_collection 2022-02-07
_olex2_date_sample_submission 2022-02-07
_olex2_exptl_crystal_mounting_method 'in a glovebox.'
_olex2_submission_original_sample_id FMA_605_1
_olex2_submission_special_instructions 'No special instructions were received'
_oxdiff_exptl_absorpt_empirical_details
;
Empirical correction (ABSPACK) includes:
- Absorption correction using spherical harmonics
- Frame scaling
;
_oxdiff_exptl_absorpt_empirical_full_max 1.573
_oxdiff_exptl_absorpt_empirical_full_min 0.649

loop_
_space_group_symop_operation_xyz
'x, y, z'
'x, -y, z+1/2'
'x+1/2, y+1/2, z'
'x+1/2, -y+1/2, z+1/2'

loop_
_atom_site_label
_atom_site_type_symbol
_atom_site_fract_x
_atom_site_fract_y
_atom_site_fract_z
_atom_site_U_iso_or_equiv
_atom_site_adp_type
_atom_site_occupancy
_atom_site_site_symmetry_order
_atom_site_calc_flag
_atom_site_refinement_flags_posn
_atom_site_refinement_flags_adp
_atom_site_refinement_flags_occupancy
_atom_site_disorder_assembly
_atom_site_disorder_group
Mo1 Mo 0.51190(4) 0.34700(4) 0.46446(3) 0.02449(15) Uani 1 1 d . . . . .
S1 S 0.1634(2) 0.46707(14) 0.39482(10) 0.0319(4) Uani 1 1 d . . . . .
S2 S 0.5658(2) 0.42678(14) 0.63024(9) 0.0302(4) Uani 1 1 d . . . . .
O3 O 0.5874(6) 0.4799(4) 0.4277(2) 0.0258(10) Uani 1 1 d . . . . .
F5 F 0.4317(7) 0.3751(4) 0.7369(2) 0.0454(12) Uani 1 1 d . . . . .
F3 F 0.0082(7) 0.4789(4) 0.2680(3) 0.0448(12) Uani 1 1 d . . . . .
O2 O 0.4515(6) 0.2196(4) 0.5101(2) 0.0262(10) Uani 1 1 d . . . . .
O4 O 0.5109(7) 0.2904(4) 0.3717(3) 0.0293(10) Uani 1 1 d . . . . .
O1 O 0.7383(7) 0.3071(4) 0.4996(3) 0.0306(11) Uani 1 1 d . . . . .
O6 O 0.4931(7) 0.4279(4) 0.5556(2) 0.0290(11) Uani 1 1 d . . . . .
O5 O 0.2649(7) 0.3823(5) 0.4317(3) 0.0315(11) Uani 1 1 d . . . . .
F2 F 0.2330(8) 0.3927(7) 0.2793(3) 0.0665(19) Uani 1 1 d . . . . .
F6 F 0.3726(9) 0.2734(5) 0.6502(3) 0.0580(16) Uani 1 1 d . . . . .
F1 F 0.0182(8) 0.3264(4) 0.3104(3) 0.0529(15) Uani 1 1 d . . . . .
F4 F 0.2584(8) 0.4226(6) 0.6487(3) 0.0648(19) Uani 1 1 d . . . . .
O7 O 0.2529(8) 0.5575(5) 0.3842(4) 0.0483(16) Uani 1 1 d . . . . .
O9 O 0.5847(9) 0.5285(5) 0.6569(3) 0.0478(16) Uani 1 1 d . . . . .
O10 O 0.6982(9) 0.3556(6) 0.6472(3) 0.0475(16) Uani 1 1 d . . . . .
C6 C 0.7019(12) 0.6050(6) 0.3636(4) 0.0388(18) Uani 1 1 d . . . . .
H6A H 0.611316 0.652987 0.366075 0.058 Uiso 1 1 calc R U . . .
H6B H 0.737555 0.612032 0.318505 0.058 Uiso 1 1 calc R U . . .
H6C H 0.793643 0.620981 0.400611 0.058 Uiso 1 1 calc R U . . .
C7 C 0.6457(9) 0.4969(5) 0.3720(4) 0.0261(13) Uani 1 1 d . . . . .
C10 C 0.5721(11) 0.2514(6) 0.2620(4) 0.0329(16) Uani 1 1 d . . . . .
H10A H 0.640505 0.190899 0.276817 0.049 Uiso 1 1 calc R U . . .
H10B H 0.612814 0.285783 0.223609 0.049 Uiso 1 1 calc R U . . .
H10C H 0.458506 0.229238 0.246768 0.049 Uiso 1 1 calc R U . . .
C9 C 0.5790(9) 0.3241(6) 0.3206(4) 0.0256(13) Uani 1 1 d . . . . .
O8 O 0.0135(8) 0.4779(6) 0.4209(3) 0.0458(15) Uani 1 1 d . . . . .
C5 C 0.4438(10) 0.0578(6) 0.5656(4) 0.0333(16) Uani 1 1 d . . . . .
H5A H 0.351137 0.087646 0.584151 0.050 Uiso 1 1 calc R U . . .
H5B H 0.515473 0.020721 0.602476 0.050 Uiso 1 1 calc R U . . .
H5C H 0.402612 0.009641 0.528005 0.050 Uiso 1 1 calc R U . . .
C4 C 0.5372(10) 0.1414(5) 0.5386(4) 0.0273(14) Uani 1 1 d . . . . .
C2 C 0.8026(10) 0.2202(6) 0.5239(4) 0.0299(14) Uani 1 1 d . . . . .
C3 C 0.7077(11) 0.1405(6) 0.5438(5) 0.0362(17) Uani 1 1 d . . . . .
H3 H 0.763694 0.080084 0.562543 0.043 Uiso 1 1 calc R U . . .
C1 C 0.9841(11) 0.2140(8) 0.5309(5) 0.047(2) Uani 1 1 d . . . . .
H1A H 1.023362 0.268277 0.502830 0.071 Uiso 1 1 calc R U . . .
H1B H 1.015129 0.146081 0.514960 0.071 Uiso 1 1 calc R U . . .
H1C H 1.033490 0.223426 0.579655 0.071 Uiso 1 1 calc R U . . .
C8 C 0.6456(9) 0.4210(6) 0.3201(4) 0.0300(14) Uani 1 1 d . . . . .
H8 H 0.696067 0.438707 0.281469 0.036 Uiso 1 1 calc R U . . .
C12 C 0.3976(10) 0.3712(7) 0.6681(4) 0.0351(16) Uani 1 1 d . . . . .
C11 C 0.1017(11) 0.4123(7) 0.3085(4) 0.0394(18) Uani 1 1 d . . . . .

loop_
_atom_site_aniso_label
_atom_site_aniso_U_11
_atom_site_aniso_U_22
_atom_site_aniso_U_33
_atom_site_aniso_U_23
_atom_site_aniso_U_13
_atom_site_aniso_U_12
Mo1 0.0337(2) 0.0215(2) 0.0168(2) 0.0017(2) 0.00025(15) -0.0011(3)
S1 0.0337(9) 0.0296(9) 0.0302(9) -0.0020(7) -0.0007(7) 0.0029(7)
S2 0.0369(9) 0.0326(9) 0.0194(7) -0.0004(7) 0.0002(6) -0.0037(7)
O3 0.033(3) 0.023(2) 0.020(2) 0.0028(17) 0.001(2) -0.0017(18)
F5 0.060(3) 0.057(3) 0.018(2) 0.002(2) 0.004(2) -0.009(3)
F3 0.041(3) 0.054(3) 0.035(2) 0.013(2) -0.006(2) 0.012(2)
O2 0.032(2) 0.028(2) 0.018(2) 0.0053(19) 0.0015(18) 0.000(2)
O4 0.044(3) 0.025(2) 0.019(2) -0.0001(19) 0.0042(19) -0.004(2)
O1 0.033(3) 0.027(3) 0.031(3) 0.003(2) 0.001(2) 0.000(2)
O6 0.045(3) 0.029(2) 0.013(2) -0.0004(18) 0.0030(19) 0.005(2)
O5 0.031(3) 0.036(3) 0.025(2) 0.003(2) -0.0035(19) -0.002(2)
F2 0.046(3) 0.122(6) 0.030(3) -0.004(3) 0.001(2) 0.030(4)
F6 0.083(5) 0.047(3) 0.047(3) -0.010(3) 0.020(3) -0.025(3)
F1 0.069(4) 0.034(3) 0.047(3) -0.005(2) -0.019(3) 0.004(2)
F4 0.046(3) 0.097(5) 0.052(3) 0.035(3) 0.010(3) 0.021(3)
O7 0.044(3) 0.032(3) 0.063(4) 0.008(3) -0.009(3) 0.002(3)
O9 0.070(4) 0.041(3) 0.033(3) -0.006(3) 0.011(3) -0.015(3)
O10 0.044(4) 0.072(5) 0.022(3) 0.009(3) -0.004(2) 0.015(3)
C6 0.051(5) 0.029(4) 0.033(4) 0.006(3) -0.004(3) -0.003(4)
C7 0.028(3) 0.025(3) 0.023(3) 0.007(3) -0.004(2) 0.001(3)
C10 0.043(4) 0.031(4) 0.025(4) -0.002(3) 0.006(3) 0.000(3)
C9 0.028(3) 0.030(3) 0.017(3) -0.001(3) 0.000(2) 0.001(3)
O8 0.039(3) 0.058(4) 0.040(3) -0.013(3) 0.004(2) 0.005(3)
C5 0.040(4) 0.022(3) 0.036(4) 0.007(3) 0.001(3) -0.001(3)
C4 0.039(4) 0.016(3) 0.024(3) 0.003(2) -0.001(3) -0.002(3)
C2 0.036(4) 0.024(3) 0.028(3) -0.001(3) 0.002(3) 0.003(3)
C3 0.034(4) 0.032(4) 0.039(5) 0.002(3) -0.003(3) 0.001(3)
C1 0.038(5) 0.044(5) 0.056(6) 0.003(4) -0.002(4) 0.000(4)
C8 0.031(3) 0.029(4) 0.029(4) 0.003(3) 0.001(3) 0.000(3)
C12 0.042(4) 0.040(4) 0.021(3) 0.000(3) -0.001(3) -0.003(3)
C11 0.041(4) 0.044(5) 0.031(4) 0.004(3) 0.000(3) 0.014(4)

loop_
_atom_type_symbol
_atom_type_description
_atom_type_scat_dispersion_real
_atom_type_scat_dispersion_imag
_atom_type_scat_source
C C 0.0181 0.0091 'International Tables Vol C Tables 4.2.6.8 and 6.1.1.4'
H H 0.0000 0.0000 'International Tables Vol C Tables 4.2.6.8 and 6.1.1.4'
F F 0.0727 0.0534 'International Tables Vol C Tables 4.2.6.8 and 6.1.1.4'
Mo Mo -0.0483 2.7339 'International Tables Vol C Tables 4.2.6.8 and 6.1.1.4'
O O 0.0492 0.0322 'International Tables Vol C Tables 4.2.6.8 and 6.1.1.4'
S S 0.3331 0.5567 'International Tables Vol C Tables 4.2.6.8 and 6.1.1.4'

loop_
_geom_angle_atom_site_label_1
_geom_angle_atom_site_label_2
_geom_angle_atom_site_label_3
_geom_angle
_geom_angle_site_symmetry_1
_geom_angle_site_symmetry_3
_geom_angle_publ_flag
O3 Mo1 O6 87.1(2) . . ?
O3 Mo1 O5 92.9(2) . . ?
O2 Mo1 O3 174.0(2) . . ?
O2 Mo1 O6 88.3(2) . . ?
O2 Mo1 O5 90.7(2) . . ?
O4 Mo1 O3 86.6(2) . . ?
O4 Mo1 O2 98.4(2) . . ?
O4 Mo1 O6 170.8(2) . . ?
O4 Mo1 O5 86.8(2) . . ?
O1 Mo1 O3 90.8(2) . . ?
O1 Mo1 O2 85.5(2) . . ?
O1 Mo1 O4 94.8(2) . . ?
O1 Mo1 O6 92.0(2) . . ?
O1 Mo1 O5 176.1(2) . . ?
O5 Mo1 O6 86.8(2) . . ?
O5 S1 C11 102.1(4) . . ?
O7 S1 O5 114.3(4) . . ?
O7 S1 O8 118.6(4) . . ?
O7 S1 C11 104.9(5) . . ?
O8 S1 O5 110.6(4) . . ?
O8 S1 C11 104.2(4) . . ?
O6 S2 C12 101.1(3) . . ?
O9 S2 O6 110.8(4) . . ?
O9 S2 O10 118.8(5) . . ?
O9 S2 C12 105.1(4) . . ?
O10 S2 O6 113.8(3) . . ?
O10 S2 C12 105.0(4) . . ?
C7 O3 Mo1 129.6(5) . . ?
C4 O2 Mo1 132.7(5) . . ?
C9 O4 Mo1 130.8(5) . . ?
C2 O1 Mo1 131.8(5) . . ?
S2 O6 Mo1 139.2(3) . . ?
S1 O5 Mo1 138.8(3) . . ?
H6A C6 H6B 109.5 . . ?
H6A C6 H6C 109.5 . . ?
H6B C6 H6C 109.5 . . ?
C7 C6 H6A 109.5 . . ?
C7 C6 H6B 109.5 . . ?
C7 C6 H6C 109.5 . . ?
O3 C7 C6 115.1(7) . . ?
O3 C7 C8 122.5(7) . . ?
C8 C7 C6 122.3(7) . . ?
H10A C10 H10B 109.5 . . ?
H10A C10 H10C 109.5 . . ?
H10B C10 H10C 109.5 . . ?
C9 C10 H10A 109.5 . . ?
C9 C10 H10B 109.5 . . ?
C9 C10 H10C 109.5 . . ?
O4 C9 C10 114.7(6) . . ?
O4 C9 C8 122.5(7) . . ?
C8 C9 C10 122.7(7) . . ?
H5A C5 H5B 109.5 . . ?
H5A C5 H5C 109.5 . . ?
H5B C5 H5C 109.5 . . ?
C4 C5 H5A 109.5 . . ?
C4 C5 H5B 109.5 . . ?
C4 C5 H5C 109.5 . . ?
O2 C4 C5 116.1(7) . . ?
O2 C4 C3 120.4(7) . . ?
C3 C4 C5 123.4(7) . . ?
O1 C2 C3 121.9(7) . . ?
O1 C2 C1 115.2(7) . . ?
C3 C2 C1 122.9(7) . . ?
C4 C3 H3 117.1 . . ?
C2 C3 C4 125.8(8) . . ?
C2 C3 H3 117.1 . . ?
C2 C1 H1A 109.5 . . ?
C2 C1 H1B 109.5 . . ?
C2 C1 H1C 109.5 . . ?
H1A C1 H1B 109.5 . . ?
H1A C1 H1C 109.5 . . ?
H1B C1 H1C 109.5 . . ?
C7 C8 H8 117.2 . . ?
C9 C8 C7 125.6(7) . . ?
C9 C8 H8 117.2 . . ?
F5 C12 S2 110.4(6) . . ?
F6 C12 S2 111.4(6) . . ?
F6 C12 F5 107.6(7) . . ?
F6 C12 F4 108.3(8) . . ?
F4 C12 S2 111.6(6) . . ?
F4 C12 F5 107.3(7) . . ?
F3 C11 S1 110.2(6) . . ?
F3 C11 F2 107.5(7) . . ?
F2 C11 S1 110.4(6) . . ?
F1 C11 S1 111.7(6) . . ?
F1 C11 F3 108.0(7) . . ?
F1 C11 F2 108.8(8) . . ?

loop_
_geom_bond_atom_site_label_1
_geom_bond_atom_site_label_2
_geom_bond_distance
_geom_bond_site_symmetry_2
_geom_bond_publ_flag
Mo1 O3 2.002(5) . ?
Mo1 O2 1.977(5) . ?
Mo1 O4 1.955(5) . ?
Mo1 O1 1.953(5) . ?
Mo1 O6 2.095(5) . ?
Mo1 O5 2.087(5) . ?
S1 O5 1.491(6) . ?
S1 O7 1.417(7) . ?
S1 O8 1.423(7) . ?
S1 C11 1.823(9) . ?
S2 O6 1.484(5) . ?
S2 O9 1.413(6) . ?
S2 O10 1.426(7) . ?
S2 C12 1.828(9) . ?
O3 C7 1.281(9) . ?
F5 C12 1.330(9) . ?
F3 C11 1.328(9) . ?
O2 C4 1.305(9) . ?
O4 C9 1.302(9) . ?
O1 C2 1.299(9) . ?
F2 C11 1.333(10) . ?
F6 C12 1.318(10) . ?
F1 C11 1.311(11) . ?
F4 C12 1.329(11) . ?
C6 H6A 0.9800 . ?
C6 H6B 0.9800 . ?
C6 H6C 0.9800 . ?
C6 C7 1.490(10) . ?
C7 C8 1.413(11) . ?
C10 H10A 0.9800 . ?
C10 H10B 0.9800 . ?
C10 H10C 0.9800 . ?
C10 C9 1.475(10) . ?
C9 C8 1.369(10) . ?
C5 H5A 0.9800 . ?
C5 H5B 0.9800 . ?
C5 H5C 0.9800 . ?
C5 C4 1.476(10) . ?
C4 C3 1.397(11) . ?
C2 C3 1.389(12) . ?
C2 C1 1.486(12) . ?
C3 H3 0.9500 . ?
C1 H1A 0.9800 . ?
C1 H1B 0.9800 . ?
C1 H1C 0.9800 . ?
C8 H8 0.9500 . ?

loop_
_geom_torsion_atom_site_label_1
_geom_torsion_atom_site_label_2
_geom_torsion_atom_site_label_3
_geom_torsion_atom_site_label_4
_geom_torsion
_geom_torsion_site_symmetry_1
_geom_torsion_site_symmetry_2
_geom_torsion_site_symmetry_3
_geom_torsion_site_symmetry_4
_geom_torsion_publ_flag
Mo1 O3 C7 C6 -175.4(5) . . . . ?
Mo1 O3 C7 C8 9.1(10) . . . . ?
Mo1 O2 C4 C5 -178.0(5) . . . . ?
Mo1 O2 C4 C3 3.5(11) . . . . ?
Mo1 O4 C9 C10 170.9(5) . . . . ?
Mo1 O4 C9 C8 -11.7(11) . . . . ?
Mo1 O1 C2 C3 -14.9(11) . . . . ?
Mo1 O1 C2 C1 167.0(6) . . . . ?
O3 C7 C8 C9 3.1(12) . . . . ?
O2 C4 C3 C2 3.4(13) . . . . ?
O4 C9 C8 C7 -2.0(12) . . . . ?
O1 C2 C3 C4 2.0(14) . . . . ?
O6 S2 C12 F5 -172.5(6) . . . . ?
O6 S2 C12 F6 68.0(6) . . . . ?
O6 S2 C12 F4 -53.2(7) . . . . ?
O5 S1 C11 F3 179.9(6) . . . . ?
O5 S1 C11 F2 -61.4(7) . . . . ?
O5 S1 C11 F1 59.8(6) . . . . ?
O7 S1 O5 Mo1 -9.2(7) . . . . ?
O7 S1 C11 F3 -60.7(7) . . . . ?
O7 S1 C11 F2 58.0(7) . . . . ?
O7 S1 C11 F1 179.3(6) . . . . ?
O9 S2 O6 Mo1 143.3(5) . . . . ?
O9 S2 C12 F5 -57.1(7) . . . . ?
O9 S2 C12 F6 -176.6(6) . . . . ?
O9 S2 C12 F4 62.2(7) . . . . ?
O10 S2 O6 Mo1 6.4(7) . . . . ?
O10 S2 C12 F5 68.9(7) . . . . ?
O10 S2 C12 F6 -50.6(7) . . . . ?
O10 S2 C12 F4 -171.8(6) . . . . ?
C6 C7 C8 C9 -172.1(7) . . . . ?
C10 C9 C8 C7 175.2(7) . . . . ?
O8 S1 O5 Mo1 -146.2(5) . . . . ?
O8 S1 C11 F3 64.7(7) . . . . ?
O8 S1 C11 F2 -176.6(7) . . . . ?
O8 S1 C11 F1 -55.4(7) . . . . ?
C5 C4 C3 C2 -175.0(8) . . . . ?
C1 C2 C3 C4 -180.0(8) . . . . ?
C12 S2 O6 Mo1 -105.7(6) . . . . ?
C11 S1 O5 Mo1 103.4(6) . . . . ?
